data_7049419
loop_
_publ_author_name
'Sun, Yingying'
'Chen, Xiaojie'
'Wang, Fengyuan'
'Ma, Ruidan'
'Guo, Xianmin'
'Sun, Shaowen'
'Guo, Huadong'
'Alexandrov, Eugeny V.'

_publ_section_title
;
 Variation of topologies and entanglements in metal-organic frameworks
 with mixed tris[4-(1H-imidazol-1-yl)phenyl]phosphine oxide and
 dicarboxylate ligands.
;
_journal_issue 16
_journal_name_full 'Dalton transactions (Cambridge, England : 2003)'
_journal_page_first 5450
_journal_page_last 5458
_journal_paper_doi 10.1039/c9dt00249a
_journal_volume 48
_journal_year 2019
_chemical_formula_moiety 'C86 H92 Cd2 N12 O25 P2'
_chemical_formula_sum 'C86 H92 Cd2 N12 O25 P2'
_chemical_formula_weight 1980.46
_chemical_melting_point ?
_space_group_IT_number 2
_space_group_name_Hall '-P 1'
_space_group_name_H-M_alt 'P -1'
_symmetry_cell_setting triclinic
_symmetry_space_group_name_Hall '-P 1'
_symmetry_space_group_name_H-M 'P -1'
_atom_sites_solution_hydrogens geom
_atom_sites_solution_primary direct
_atom_sites_solution_secondary difmap
_audit_creation_method SHELXL-97
_audit_update_record
;
2019-01-02 deposited with the CCDC.    2019-03-22 downloaded from the CCDC.
;
_cell_angle_alpha 111.637(5)
_cell_angle_beta 100.107(5)
_cell_angle_gamma 94.589(5)
_cell_formula_units_Z 1
_cell_length_a 10.088(5)
_cell_length_b 15.743(5)
_cell_length_c 18.126(5)
_cell_measurement_reflns_used 13065
_cell_measurement_temperature 293(2)
_cell_measurement_theta_max 28.49
_cell_measurement_theta_min 1.24
_cell_volume 2601.2(17)
_computing_cell_refinement 'Bruker SMART'
_computing_data_collection 'Bruker SMART'
_computing_data_reduction 'Bruker SAINT'
_computing_molecular_graphics SHELXP-97
_computing_publication_material SHELXTL
_computing_structure_refinement 'SHELXL-97 (Sheldrick, 1997)'
_computing_structure_solution 'SHELXS-97 (Sheldrick, 1990)'
_diffrn_ambient_temperature 293(2)
_diffrn_detector_area_resol_mean 9.00cm
_diffrn_measured_fraction_theta_full 0.991
_diffrn_measured_fraction_theta_max 0.991
_diffrn_measurement_device_type 'CCD area detector'
_diffrn_measurement_method 'phi and omega scans'
_diffrn_radiation_monochromator graphite
_diffrn_radiation_source 'fine-focus sealed tube'
_diffrn_radiation_type MoK\a
_diffrn_radiation_wavelength 0.71069
_diffrn_reflns_av_R_equivalents 0.0196
_diffrn_reflns_av_sigmaI/netI 0.0472
_diffrn_reflns_limit_h_max 13
_diffrn_reflns_limit_h_min -13
_diffrn_reflns_limit_k_max 21
_diffrn_reflns_limit_k_min -16
_diffrn_reflns_limit_l_max 24
_diffrn_reflns_limit_l_min -23
_diffrn_reflns_number 18980
_diffrn_reflns_theta_full 28.49
_diffrn_reflns_theta_max 28.49
_diffrn_reflns_theta_min 1.24
_diffrn_standards_decay_% none
_diffrn_standards_interval_count none
_diffrn_standards_interval_time none
_diffrn_standards_number none
_exptl_absorpt_coefficient_mu 0.510
_exptl_absorpt_correction_T_max 0.916
_exptl_absorpt_correction_T_min 0.900
_exptl_absorpt_correction_type empirical
_exptl_absorpt_process_details SADABS
_exptl_crystal_colour colorless
_exptl_crystal_density_diffrn 1.264
_exptl_crystal_density_method 'not measured'
_exptl_crystal_description block
_exptl_crystal_F_000 1018
_exptl_crystal_size_max 0.20
_exptl_crystal_size_mid 0.19
_exptl_crystal_size_min 0.17
_platon_squeeze_details
;
;
_refine_diff_density_max 1.160
_refine_diff_density_min -0.668
_refine_diff_density_rms 0.085
_refine_ls_extinction_coef 0.0014(4)
_refine_ls_extinction_expression Fc^*^=kFc[1+0.001xFc^2^\l^3^/sin(2\q)]^-1/4^
_refine_ls_extinction_method SHELXL
_refine_ls_goodness_of_fit_ref 0.997
_refine_ls_hydrogen_treatment constr
_refine_ls_matrix_type full
_refine_ls_number_parameters 470
_refine_ls_number_reflns 13065
_refine_ls_number_restraints 0
_refine_ls_restrained_S_all 0.997
_refine_ls_R_factor_all 0.0668
_refine_ls_R_factor_gt 0.0479
_refine_ls_shift/su_max 0.001
_refine_ls_shift/su_mean 0.000
_refine_ls_structure_factor_coef Fsqd
_refine_ls_weighting_details 'calc w=1/[\s^2^(Fo^2^)+(0.0836P)^2^+0.0000P] where P=(Fo^2^+2Fc^2^)/3'
_refine_ls_weighting_scheme calc
_refine_ls_wR_factor_gt 0.1292
_refine_ls_wR_factor_ref 0.1368
_reflns_number_gt 9640
_reflns_number_total 13065
_reflns_threshold_expression >2sigma(I)
_cod_data_source_file c9dt00249a2.cif
_cod_data_source_block 4
_cod_depositor_comments
;
The following automatic conversions were performed:

'_chemical_melting_point' value 'not measured' was changed to '?' -
the value is undefined or not given.

Automatic conversion script
Id: cif_fix_values 4973 2017-02-22 13:04:09Z antanas 

 Adding full bibliography for 7049416--7049421.cif.
;
_cod_original_sg_symbol_H-M p-1
_cod_database_code 7049419

loop_
_symmetry_equiv_pos_as_xyz
'x, y, z'
'-x, -y, -z'

loop_
_atom_site_label
_atom_site_type_symbol
_atom_site_fract_x
_atom_site_fract_y
_atom_site_fract_z
_atom_site_U_iso_or_equiv
_atom_site_adp_type
_atom_site_occupancy
_atom_site_symmetry_multiplicity
_atom_site_calc_flag
_atom_site_refinement_flags
C1 C 0.9535(5) 0.2617(3) 0.2793(2) 0.0887(16) Uani 1 1 d .
C2 C 1.0789(9) 0.3274(5) 0.3330(5) 0.214(2) Uani 1 1 d .
C3 C 1.2058(9) 0.2927(5) 0.3355(5) 0.214(2) Uani 1 1 d .
H3 H 1.2058 0.2303 0.3060 0.257 Uiso 1 1 calc R
C4 C 1.3315(9) 0.3502(5) 0.3814(5) 0.214(2) Uani 1 1 d .
H4 H 1.4149 0.3290 0.3804 0.257 Uiso 1 1 calc R
C5 C 1.3193(9) 0.4467(5) 0.4310(5) 0.214(2) Uani 1 1 d .
C6 C 1.1946(9) 0.4788(5) 0.4252(5) 0.214(2) Uani 1 1 d .
H6 H 1.1895 0.5402 0.4557 0.257 Uiso 1 1 calc R
C7 C 1.0775(9) 0.4186(5) 0.3736(5) 0.214(2) Uani 1 1 d .
H7 H 0.9963 0.4419 0.3669 0.257 Uiso 1 1 calc R
C8 C 1.4365(8) 0.5126(5) 0.4936(5) 0.214(2) Uani 1 1 d .
H8 H 1.4235 0.5719 0.5247 0.257 Uiso 1 1 calc R
C9 C 0.7103(4) -0.07865(18) 0.12369(18) 0.0503(7) Uani 1 1 d .
C10 C 0.6730(3) -0.18233(17) 0.09526(18) 0.0454(6) Uani 1 1 d .
C11 C 0.7671(3) -0.2371(2) 0.1058(3) 0.0716(11) Uani 1 1 d .
H11 H 0.8578 -0.2104 0.1294 0.086 Uiso 1 1 calc R
C12 C 0.7297(3) -0.3315(2) 0.0819(3) 0.0750(12) Uani 1 1 d .
H12 H 0.7959 -0.3671 0.0898 0.090 Uiso 1 1 calc R
C13 C 0.5968(3) -0.37384(17) 0.0468(2) 0.0488(7) Uani 1 1 d .
C14 C 0.5036(3) -0.3180(2) 0.0325(3) 0.0783(13) Uani 1 1 d .
H14 H 0.4145 -0.3451 0.0048 0.094 Uiso 1 1 calc R
C15 C 0.5396(3) -0.2241(2) 0.0582(3) 0.0745(12) Uani 1 1 d .
H15 H 0.4736 -0.1883 0.0507 0.089 Uiso 1 1 calc R
C16 C 0.5592(3) -0.47449(18) 0.0206(2) 0.0538(8) Uani 1 1 d .
H16 H 0.6273 -0.5056 0.0350 0.065 Uiso 1 1 calc R
C17 C 0.8494(4) 0.3585(2) 0.68935(19) 0.0544(8) Uani 1 1 d .
C18 C 0.7121(5) 0.3279(4) 0.6573(2) 0.0936(15) Uani 1 1 d .
H18 H 0.6517 0.3418 0.6919 0.112 Uiso 1 1 calc R
C19 C 0.6622(5) 0.2778(4) 0.5761(3) 0.0995(16) Uani 1 1 d .
H19 H 0.5686 0.2602 0.5559 0.119 Uiso 1 1 calc R
C20 C 0.7471(5) 0.2538(3) 0.5252(2) 0.0738(11) Uani 1 1 d .
C21 C 0.8847(6) 0.2825(5) 0.5556(3) 0.128(2) Uani 1 1 d .
H21 H 0.9445 0.2659 0.5209 0.153 Uiso 1 1 calc R
C22 C 0.9355(5) 0.3362(4) 0.6380(3) 0.0998(16) Uani 1 1 d .
H22 H 1.0287 0.3569 0.6579 0.120 Uiso 1 1 calc R
C23 C 0.5583(7) 0.1612(6) 0.4016(3) 0.175(4) Uani 1 1 d .
H23 H 0.4847 0.1604 0.4260 0.210 Uiso 1 1 calc R
C24 C 0.5582(8) 0.1229(6) 0.3210(3) 0.170(4) Uani 1 1 d .
H24 H 0.4811 0.0913 0.2802 0.205 Uiso 1 1 calc R
C25 C 0.7621(5) 0.1863(3) 0.3801(2) 0.0767(11) Uani 1 1 d .
H25 H 0.8543 0.2081 0.3890 0.092 Uiso 1 1 calc R
C26 C 0.8762(3) 0.35565(19) 0.84961(17) 0.0415(6) Uani 1 1 d .
C27 C 0.8708(3) 0.39522(19) 0.93077(17) 0.0423(6) Uani 1 1 d .
H27 H 0.8722 0.4587 0.9553 0.051 Uiso 1 1 calc R
C28 C 0.8634(3) 0.34124(19) 0.97623(17) 0.0426(6) Uani 1 1 d .
H28 H 0.8621 0.3684 1.0311 0.051 Uiso 1 1 calc R
C29 C 0.8578(3) 0.24589(18) 0.93835(16) 0.0398(6) Uani 1 1 d .
C30 C 0.8568(4) 0.2055(2) 0.85628(19) 0.0567(8) Uani 1 1 d .
H30 H 0.8490 0.1415 0.8307 0.068 Uiso 1 1 calc R
C31 C 0.8674(4) 0.2600(2) 0.81240(19) 0.0569(8) Uani 1 1 d .
H31 H 0.8687 0.2327 0.7575 0.068 Uiso 1 1 calc R
C32 C 0.9143(4) 0.1102(2) 0.9711(2) 0.0572(8) Uani 1 1 d .
H32 H 0.9640 0.0845 0.9319 0.069 Uiso 1 1 calc R
C33 C 0.8857(3) 0.0781(2) 1.0272(2) 0.0525(7) Uani 1 1 d .
H33 H 0.9135 0.0257 1.0332 0.063 Uiso 1 1 calc R
C34 C 0.7946(3) 0.20007(19) 1.04738(17) 0.0420(6) Uani 1 1 d .
H34 H 0.7480 0.2487 1.0696 0.050 Uiso 1 1 calc R
C35 C 0.8289(3) 0.52482(19) 0.82453(16) 0.0410(6) Uani 1 1 d .
C36 C 0.8979(3) 0.6098(2) 0.8354(2) 0.0503(7) Uani 1 1 d .
H36 H 0.9890 0.6152 0.8321 0.060 Uiso 1 1 calc R
C37 C 0.8330(3) 0.6865(2) 0.8510(2) 0.0537(7) Uani 1 1 d .
H37 H 0.8802 0.7436 0.8593 0.064 Uiso 1 1 calc R
C38 C 0.6959(3) 0.67723(19) 0.85416(17) 0.0433(6) Uani 1 1 d .
C40 C 0.6926(3) 0.5174(2) 0.8303(2) 0.0501(7) Uani 1 1 d .
H40 H 0.6463 0.4612 0.8248 0.060 Uiso 1 1 calc R
C41 C 0.4957(3) 0.75459(19) 0.83525(19) 0.0474(7) Uani 1 1 d .
H41 H 0.4345 0.7009 0.8027 0.057 Uiso 1 1 calc R
C42 C 0.5821(3) 0.8963(2) 0.9042(2) 0.0615(9) Uani 1 1 d .
H42 H 0.5907 0.9603 0.9292 0.074 Uiso 1 1 calc R
C43 C 0.6838(4) 0.8476(2) 0.9101(2) 0.0678(10) Uani 1 1 d .
H43 H 0.7738 0.8711 0.9380 0.081 Uiso 1 1 calc R
C339 C 0.6262(3) 0.5938(2) 0.8442(2) 0.0510(7) Uani 1 1 d .
H339 H 0.5348 0.5885 0.8467 0.061 Uiso 1 1 calc R
N1 N 0.6937(4) 0.2020(3) 0.4398(2) 0.0872(11) Uani 1 1 d .
N2 N 0.6847(5) 0.1365(3) 0.30767(19) 0.0898(12) Uani 1 1 d .
N3 N 0.8544(2) 0.18900(16) 0.98383(14) 0.0426(5) Uani 1 1 d .
N4 N 0.8106(2) 0.13390(16) 1.07329(15) 0.0440(5) Uani 1 1 d .
N5 N 0.6279(2) 0.75581(15) 0.86647(15) 0.0453(5) Uani 1 1 d .
N6 N 0.4638(2) 0.83880(16) 0.85653(16) 0.0477(6) Uani 1 1 d .
O1 O 0.8498(4) 0.2928(2) 0.25903(19) 0.0923(10) Uani 1 1 d .
O2 O 0.9601(3) 0.1761(2) 0.25563(18) 0.0928(10) Uani 1 1 d .
O3 O 0.6176(3) -0.03166(14) 0.12732(17) 0.0703(7) Uani 1 1 d .
O4 O 0.8331(3) -0.04304(16) 0.14181(17) 0.0744(7) Uani 1 1 d .
O5 O 1.0698(2) 0.45767(17) 0.81505(15) 0.0606(6) Uani 1 1 d .
Cd1 Cd 0.73957(2) 0.115258(12) 0.183172(11) 0.04045(8) Uani 1 1 d .
P1 P 0.91929(8) 0.42741(5) 0.79659(5) 0.04349(17) Uani 1 1 d .

loop_
_atom_site_aniso_label
_atom_site_aniso_U_11
_atom_site_aniso_U_22
_atom_site_aniso_U_33
_atom_site_aniso_U_23
_atom_site_aniso_U_13
_atom_site_aniso_U_12
C1 0.095(3) 0.084(3) 0.065(2) 0.039(2) -0.031(2) -0.053(3)
C2 0.210(3) 0.122(2) 0.235(3) 0.105(2) -0.160(3) -0.102(2)
C3 0.210(3) 0.122(2) 0.235(3) 0.105(2) -0.160(3) -0.102(2)
C4 0.210(3) 0.122(2) 0.235(3) 0.105(2) -0.160(3) -0.102(2)
C5 0.210(3) 0.122(2) 0.235(3) 0.105(2) -0.160(3) -0.102(2)
C6 0.210(3) 0.122(2) 0.235(3) 0.105(2) -0.160(3) -0.102(2)
C7 0.210(3) 0.122(2) 0.235(3) 0.105(2) -0.160(3) -0.102(2)
C8 0.210(3) 0.122(2) 0.235(3) 0.105(2) -0.160(3) -0.102(2)
C9 0.071(2) 0.0264(12) 0.0481(16) 0.0160(12) 0.0012(14) -0.0026(13)
C10 0.0490(16) 0.0252(11) 0.0564(17) 0.0146(11) 0.0032(13) 0.0000(11)
C11 0.0420(17) 0.0384(15) 0.120(3) 0.0263(18) -0.0046(19) -0.0019(13)
C12 0.0465(18) 0.0358(15) 0.133(4) 0.0335(19) -0.005(2) 0.0070(13)
C13 0.0451(16) 0.0249(12) 0.073(2) 0.0178(13) 0.0093(14) 0.0028(11)
C14 0.0405(17) 0.0290(14) 0.141(4) 0.0211(19) -0.011(2) -0.0012(12)
C15 0.0499(19) 0.0291(14) 0.127(3) 0.0225(18) -0.008(2) 0.0080(13)
C16 0.0516(17) 0.0269(13) 0.083(2) 0.0225(14) 0.0132(16) 0.0060(11)
C17 0.080(2) 0.0521(17) 0.0470(16) 0.0288(14) 0.0254(16) 0.0285(16)
C18 0.072(3) 0.135(4) 0.053(2) 0.012(2) 0.022(2) 0.006(3)
C19 0.086(3) 0.134(4) 0.057(2) 0.014(3) 0.018(2) 0.000(3)
C20 0.103(3) 0.072(2) 0.049(2) 0.0228(18) 0.027(2) 0.010(2)
C21 0.106(4) 0.189(6) 0.061(3) 0.008(3) 0.041(3) 0.028(4)
C22 0.075(3) 0.149(5) 0.060(2) 0.016(3) 0.029(2) 0.027(3)
C23 0.139(6) 0.264(9) 0.067(3) 0.024(4) 0.025(3) -0.086(6)
C24 0.172(7) 0.222(8) 0.064(3) 0.023(4) 0.021(4) -0.088(6)
C25 0.101(3) 0.086(3) 0.047(2) 0.0258(19) 0.024(2) 0.017(2)
C26 0.0426(14) 0.0424(14) 0.0468(15) 0.0239(12) 0.0105(12) 0.0140(11)
C27 0.0486(15) 0.0367(13) 0.0447(15) 0.0192(12) 0.0088(12) 0.0093(11)
C28 0.0489(16) 0.0442(14) 0.0393(14) 0.0201(12) 0.0109(12) 0.0123(12)
C29 0.0397(14) 0.0424(14) 0.0449(14) 0.0240(12) 0.0105(11) 0.0124(11)
C30 0.088(2) 0.0397(15) 0.0459(16) 0.0186(13) 0.0175(16) 0.0168(15)
C31 0.092(3) 0.0479(16) 0.0386(15) 0.0203(13) 0.0215(16) 0.0229(16)
C32 0.077(2) 0.0499(17) 0.069(2) 0.0360(16) 0.0376(18) 0.0336(16)
C33 0.067(2) 0.0442(15) 0.0656(19) 0.0331(15) 0.0299(16) 0.0243(14)
C34 0.0439(15) 0.0423(14) 0.0496(15) 0.0244(12) 0.0163(12) 0.0167(12)
C35 0.0455(15) 0.0419(14) 0.0416(14) 0.0208(12) 0.0107(12) 0.0150(11)
C36 0.0382(15) 0.0480(16) 0.0659(19) 0.0222(14) 0.0123(14) 0.0111(12)
C37 0.0441(16) 0.0393(15) 0.075(2) 0.0193(15) 0.0123(15) 0.0066(12)
C38 0.0447(15) 0.0383(13) 0.0477(15) 0.0180(12) 0.0077(12) 0.0102(11)
C40 0.0498(17) 0.0411(14) 0.0688(19) 0.0285(14) 0.0191(15) 0.0124(13)
C41 0.0388(14) 0.0364(13) 0.0642(18) 0.0182(13) 0.0083(13) 0.0048(11)
C42 0.059(2) 0.0353(14) 0.075(2) 0.0097(15) -0.0010(17) 0.0106(14)
C43 0.0517(19) 0.0375(15) 0.090(3) 0.0087(16) -0.0073(18) 0.0034(14)
C339 0.0414(15) 0.0484(16) 0.071(2) 0.0281(15) 0.0190(14) 0.0132(13)
N1 0.112(3) 0.092(3) 0.0544(18) 0.0254(18) 0.0235(19) -0.002(2)
N2 0.121(3) 0.091(3) 0.0488(18) 0.0194(17) 0.0244(19) -0.009(2)
N3 0.0456(13) 0.0405(12) 0.0497(13) 0.0238(10) 0.0135(11) 0.0136(10)
N4 0.0446(13) 0.0412(12) 0.0543(14) 0.0261(11) 0.0142(11) 0.0076(10)
N5 0.0435(13) 0.0341(11) 0.0548(14) 0.0141(10) 0.0077(11) 0.0088(10)
N6 0.0472(13) 0.0351(11) 0.0592(15) 0.0171(11) 0.0096(11) 0.0094(10)
O1 0.101(2) 0.0740(18) 0.0822(19) 0.0331(16) -0.0176(17) -0.0261(17)
O2 0.091(2) 0.0710(18) 0.090(2) 0.0366(16) -0.0344(16) -0.0355(16)
O3 0.0825(17) 0.0285(10) 0.0925(18) 0.0201(11) 0.0081(14) 0.0097(11)
O4 0.0716(16) 0.0414(12) 0.0973(19) 0.0242(13) 0.0034(14) -0.0146(11)
O5 0.0508(12) 0.0684(14) 0.0851(16) 0.0476(13) 0.0267(12) 0.0223(11)
Cd1 0.04865(13) 0.02848(10) 0.04117(12) 0.01379(8) 0.00373(8) 0.00189(8)
P1 0.0503(4) 0.0459(4) 0.0478(4) 0.0280(3) 0.0180(3) 0.0189(3)

loop_
_atom_type_symbol
_atom_type_description
_atom_type_scat_dispersion_real
_atom_type_scat_dispersion_imag
_atom_type_scat_source
C C 0.0033 0.0016 'International Tables Vol C Tables 4.2.6.8 and 6.1.1.4'
H H 0.0000 0.0000 'International Tables Vol C Tables 4.2.6.8 and 6.1.1.4'
N N 0.0061 0.0033 'International Tables Vol C Tables 4.2.6.8 and 6.1.1.4'
O O 0.0106 0.0060 'International Tables Vol C Tables 4.2.6.8 and 6.1.1.4'
Cd Cd -0.8075 1.2024 'International Tables Vol C Tables 4.2.6.8 and 6.1.1.4'
P P 0.1023 0.0942 'International Tables Vol C Tables 4.2.6.8 and 6.1.1.4'

loop_
_geom_angle_atom_site_label_1
_geom_angle_atom_site_label_2
_geom_angle_atom_site_label_3
_geom_angle
_geom_angle_site_symmetry_1
_geom_angle_site_symmetry_3
O1 C1 O2 123.4(3) . .
O1 C1 C2 119.4(5) . .
O2 C1 C2 117.2(6) . .
C7 C2 C3 119.7(6) . .
C7 C2 C1 122.3(8) . .
C3 C2 C1 117.8(7) . .
C4 C3 C2 122.3(8) . .
C4 C3 H3 118.8 . .
C2 C3 H3 118.8 . .
C3 C4 C5 114.6(9) . .
C3 C4 H4 122.7 . .
C5 C4 H4 122.7 . .
C6 C5 C4 121.4(5) . .
C6 C5 C8 116.4(8) . .
C4 C5 C8 122.1(8) . .
C5 C6 C7 119.8(8) . .
C5 C6 H6 120.1 . .
C7 C6 H6 120.1 . .
C2 C7 C6 121.7(9) . .
C2 C7 H7 119.1 . .
C6 C7 H7 119.1 . .
C8 C8 C5 121.4(10) 2_866 .
C8 C8 H8 119.3 2_866 .
C5 C8 H8 119.3 . .
O3 C9 O4 121.9(3) . .
O3 C9 C10 118.5(3) . .
O4 C9 C10 119.6(3) . .
C11 C10 C15 118.2(3) . .
C11 C10 C9 122.1(3) . .
C15 C10 C9 119.7(3) . .
C10 C11 C12 121.1(3) . .
C10 C11 H11 119.4 . .
C12 C11 H11 119.4 . .
C13 C12 C11 121.4(3) . .
C13 C12 H12 119.3 . .
C11 C12 H12 119.3 . .
C12 C13 C14 116.7(3) . .
C12 C13 C16 120.7(3) . .
C14 C13 C16 122.4(3) . .
C15 C14 C13 121.8(3) . .
C15 C14 H14 119.1 . .
C13 C14 H14 119.1 . .
C14 C15 C10 120.5(3) . .
C14 C15 H15 119.7 . .
C10 C15 H15 119.7 . .
C16 C16 C13 127.7(4) 2_645 .
C16 C16 H16 116.2 2_645 .
C13 C16 H16 116.2 . .
C22 C17 C18 118.1(4) . .
C22 C17 P1 118.9(3) . .
C18 C17 P1 123.0(3) . .
C19 C18 C17 121.7(4) . .
C19 C18 H18 119.2 . .
C17 C18 H18 119.2 . .
C20 C19 C18 120.6(5) . .
C20 C19 H19 119.7 . .
C18 C19 H19 119.7 . .
C19 C20 C21 119.0(4) . .
C19 C20 N1 120.2(4) . .
C21 C20 N1 120.7(4) . .
C20 C21 C22 120.4(4) . .
C20 C21 H21 119.8 . .
C22 C21 H21 119.8 . .
C17 C22 C21 120.1(5) . .
C17 C22 H22 119.9 . .
C21 C22 H22 119.9 . .
C24 C23 N1 104.8(5) . .
C24 C23 H23 127.6 . .
N1 C23 H23 127.6 . .
N2 C24 C23 111.4(6) . .
N2 C24 H24 124.3 . .
C23 C24 H24 124.3 . .
N2 C25 N1 112.8(4) . .
N2 C25 H25 123.6 . .
N1 C25 H25 123.6 . .
C27 C26 C31 119.2(3) . .
C27 C26 P1 120.4(2) . .
C31 C26 P1 119.8(2) . .
C26 C27 C28 120.8(3) . .
C26 C27 H27 119.6 . .
C28 C27 H27 119.6 . .
C27 C28 C29 119.1(3) . .
C27 C28 H28 120.5 . .
C29 C28 H28 120.5 . .
C30 C29 C28 120.3(3) . .
C30 C29 N3 119.2(2) . .
C28 C29 N3 120.4(2) . .
C31 C30 C29 120.0(3) . .
C31 C30 H30 120.0 . .
C29 C30 H30 120.0 . .
C30 C31 C26 120.5(3) . .
C30 C31 H31 119.7 . .
C26 C31 H31 119.7 . .
C33 C32 N3 106.0(3) . .
C33 C32 H32 127.0 . .
N3 C32 H32 127.0 . .
N4 C33 C32 109.7(3) . .
N4 C33 H33 125.1 . .
C32 C33 H33 125.1 . .
N4 C34 N3 111.2(2) . .
N4 C34 H34 124.4 . .
N3 C34 H34 124.4 . .
C36 C35 C40 119.3(3) . .
C36 C35 P1 117.0(2) . .
C40 C35 P1 123.5(2) . .
C37 C36 C35 120.7(3) . .
C37 C36 H36 119.6 . .
C35 C36 H36 119.6 . .
C36 C37 C38 119.2(3) . .
C36 C37 H37 120.4 . .
C38 C37 H37 120.4 . .
C339 C38 C37 120.9(3) . .
C339 C38 N5 120.3(3) . .
C37 C38 N5 118.8(3) . .
C339 C40 C35 120.1(3) . .
C339 C40 H40 120.0 . .
C35 C40 H40 120.0 . .
N6 C41 N5 111.9(3) . .
N6 C41 H41 124.1 . .
N5 C41 H41 124.1 . .
C43 C42 N6 110.8(3) . .
C43 C42 H42 124.6 . .
N6 C42 H42 124.6 . .
C42 C43 N5 106.2(3) . .
C42 C43 H43 126.9 . .
N5 C43 H43 126.9 . .
C38 C339 C40 119.8(3) . .
C38 C339 H339 120.1 . .
C40 C339 H339 120.1 . .
C25 N1 C23 106.1(4) . .
C25 N1 C20 127.0(4) . .
C23 N1 C20 126.8(4) . .
C25 N2 C24 104.9(4) . .
C25 N2 Cd1 126.3(3) . .
C24 N2 Cd1 126.6(3) . .
C34 N3 C32 106.1(2) . .
C34 N3 C29 128.1(2) . .
C32 N3 C29 125.7(2) . .
C34 N4 C33 106.9(2) . .
C34 N4 Cd1 128.36(19) . 1_556
C33 N4 Cd1 124.62(19) . 1_556
C41 N5 C43 106.3(2) . .
C41 N5 C38 126.3(2) . .
C43 N5 C38 127.4(3) . .
C41 N6 C42 104.8(3) . .
C41 N6 Cd1 129.0(2) . 2_666
C42 N6 Cd1 126.03(19) . 2_666
C1 O2 Cd1 100.2(3) . .
C9 O3 Cd1 101.1(2) . .
C9 O4 Cd1 84.84(19) . .
O3 Cd1 O2 133.24(10) . .
O3 Cd1 N6 85.59(9) . 2_666
O2 Cd1 N6 140.87(10) . 2_666
O3 Cd1 N2 90.10(12) . .
O2 Cd1 N2 86.53(14) . .
N6 Cd1 N2 89.25(13) 2_666 .
O3 Cd1 N4 103.74(9) . 1_554
O2 Cd1 N4 86.54(10) . 1_554
N6 Cd1 N4 88.25(9) 2_666 1_554
N2 Cd1 N4 165.70(11) . 1_554
O3 Cd1 O4 51.85(9) . .
O2 Cd1 O4 83.87(10) . .
N6 Cd1 O4 134.66(8) 2_666 .
N2 Cd1 O4 103.85(12) . .
N4 Cd1 O4 87.82(9) 1_554 .
O5 P1 C35 111.69(14) . .
O5 P1 C26 111.37(13) . .
C35 P1 C26 108.24(13) . .
O5 P1 C17 112.65(15) . .
C35 P1 C17 106.78(14) . .
C26 P1 C17 105.79(14) . .

loop_
_geom_bond_atom_site_label_1
_geom_bond_atom_site_label_2
_geom_bond_distance
_geom_bond_site_symmetry_2
C1 O1 1.244(6) .
C1 O2 1.266(6) .
C1 C2 1.495(6) .
C2 C7 1.354(12) .
C2 C3 1.431(13) .
C3 C4 1.418(8) .
C3 H3 0.9300 .
C4 C5 1.481(12) .
C4 H4 0.9300 .
C5 C6 1.395(13) .
C5 C8 1.492(7) .
C6 C7 1.396(7) .
C6 H6 0.9300 .
C7 H7 0.9300 .
C8 C8 1.377(17) 2_866
C8 H8 0.9300 .
C9 O3 1.234(4) .
C9 O4 1.252(4) .
C9 C10 1.512(4) .
C10 C11 1.368(4) .
C10 C15 1.382(4) .
C11 C12 1.385(4) .
C11 H11 0.9300 .
C12 C13 1.376(4) .
C12 H12 0.9300 .
C13 C14 1.392(4) .
C13 C16 1.472(4) .
C14 C15 1.372(4) .
C14 H14 0.9300 .
C15 H15 0.9300 .
C16 C16 1.311(6) 2_645
C16 H16 0.9300 .
C17 C22 1.354(5) .
C17 C18 1.376(6) .
C17 P1 1.815(3) .
C18 C19 1.364(6) .
C18 H18 0.9300 .
C19 C20 1.342(6) .
C19 H19 0.9300 .
C20 C21 1.372(7) .
C20 N1 1.434(5) .
C21 C22 1.394(6) .
C21 H21 0.9300 .
C22 H22 0.9300 .
C23 C24 1.360(7) .
C23 N1 1.399(7) .
C23 H23 0.9300 .
C24 N2 1.355(8) .
C24 H24 0.9300 .
C25 N2 1.316(5) .
C25 N1 1.342(5) .
C25 H25 0.9300 .
C26 C27 1.383(4) .
C26 C31 1.392(4) .
C26 P1 1.805(3) .
C27 C28 1.391(4) .
C27 H27 0.9300 .
C28 C29 1.393(4) .
C28 H28 0.9300 .
C29 C30 1.383(4) .
C29 N3 1.426(3) .
C30 C31 1.379(4) .
C30 H30 0.9300 .
C31 H31 0.9300 .
C32 C33 1.354(4) .
C32 N3 1.383(4) .
C32 H32 0.9300 .
C33 N4 1.352(4) .
C33 H33 0.9300 .
C34 N4 1.301(3) .
C34 N3 1.355(4) .
C34 H34 0.9300 .
C35 C36 1.386(4) .
C35 C40 1.396(4) .
C35 P1 1.804(3) .
C36 C37 1.381(4) .
C36 H36 0.9300 .
C37 C38 1.392(4) .
C37 H37 0.9300 .
C38 C339 1.373(4) .
C38 N5 1.427(3) .
C40 C339 1.387(4) .
C40 H40 0.9300 .
C41 N6 1.321(4) .
C41 N5 1.350(4) .
C41 H41 0.9300 .
C42 C43 1.340(5) .
C42 N6 1.371(4) .
C42 H42 0.9300 .
C43 N5 1.379(4) .
C43 H43 0.9300 .
C339 H339 0.9300 .
N2 Cd1 2.328(3) .
N4 Cd1 2.338(2) 1_556
N6 Cd1 2.314(3) 2_666
O2 Cd1 2.301(3) .
O3 Cd1 2.295(2) .
O4 Cd1 2.629(3) .
O5 P1 1.494(2) .
Cd1 N6 2.314(3) 2_666
Cd1 N4 2.338(2) 1_554

loop_
_platon_squeeze_void_nr
_platon_squeeze_void_average_x
_platon_squeeze_void_average_y
_platon_squeeze_void_average_z
_platon_squeeze_void_volume
_platon_squeeze_void_count_electrons
1 0.031 0.000 0.500 872 209
